data_7062429
loop_
_publ_author_name
'Klongdee, Fatima'
'Sasada, Yuto'
'Nakano, Motohiro'
'Chainok, Kittipong'
'Youngme, Sujittra'
'Boonmak, Jaursup'

_publ_section_title
;
 Synthesis, X-ray structures, and magnetic properties of seven polynuclear
 Cu(ii) complexes containing pyrazole-3,5-dicarboxylate with various
 ancillary ligands
;
_journal_issue 20
_journal_name_full 'New Journal of Chemistry'
_journal_page_first 9669
_journal_page_last 9680
_journal_paper_doi 10.1039/D3NJ00821E
_journal_volume 47
_journal_year 2023
_chemical_formula_sum 'C16 H16 Cu2 N8 O10'
_chemical_formula_weight 607.45
_space_group_crystal_system triclinic
_space_group_IT_number 2
_space_group_name_Hall '-P 1'
_space_group_name_H-M_alt 'P -1'
_atom_sites_solution_hydrogens mixed
_audit_creation_method SHELXL-2014/7
_audit_update_record
;
2023-04-18 deposited with the CCDC.	2023-04-18 downloaded from the CCDC.
;
_cell_angle_alpha 69.541(14)
_cell_angle_beta 85.096(16)
_cell_angle_gamma 88.432(15)
_cell_formula_units_Z 2
_cell_length_a 7.786(4)
_cell_length_b 11.835(5)
_cell_length_c 12.180(6)
_cell_measurement_reflns_used 3644
_cell_measurement_temperature 298(2)
_cell_measurement_theta_max 23.4425
_cell_measurement_theta_min 2.9795
_cell_volume 1047.7(9)
_computing_cell_refinement 'SAINT v8.34A (Bruker, 2013)'
_computing_data_collection BrukerAPEX2
_computing_data_reduction 'SAINT v8.34A (Bruker, 2013)'
_computing_molecular_graphics SHELXL
_computing_publication_material SHELXL
_computing_structure_refinement 'SHELXL-2014/7 (Sheldrick, 2014)'
_computing_structure_solution 'SHELXL-2014/7 (Sheldrick, 2014)'
_diffrn_ambient_temperature 298(2)
_diffrn_measured_fraction_theta_full 0.999
_diffrn_measured_fraction_theta_max 0.999
_diffrn_measurement_device_type
;
Bruker D8 QUEST PHOTON 100
;
_diffrn_measurement_method '\fand\w scans'
_diffrn_radiation_type MoK\a
_diffrn_radiation_wavelength 0.71073
_diffrn_reflns_av_R_equivalents 0.1526
_diffrn_reflns_av_unetI/netI 0.0922
_diffrn_reflns_Laue_measured_fraction_full 0.999
_diffrn_reflns_Laue_measured_fraction_max 0.999
_diffrn_reflns_limit_h_max 9
_diffrn_reflns_limit_h_min -9
_diffrn_reflns_limit_k_max 14
_diffrn_reflns_limit_k_min -14
_diffrn_reflns_limit_l_max 14
_diffrn_reflns_limit_l_min -14
_diffrn_reflns_number 33336
_diffrn_reflns_point_group_measured_fraction_full 0.999
_diffrn_reflns_point_group_measured_fraction_max 0.999
_diffrn_reflns_theta_full 25.242
_diffrn_reflns_theta_max 25.324
_diffrn_reflns_theta_min 2.979
_diffrn_source 'fine-focus sealed tube'
_exptl_absorpt_coefficient_mu 2.107
_exptl_absorpt_correction_T_max 0.7452
_exptl_absorpt_correction_T_min 0.6750
_exptl_absorpt_correction_type multi-scan
_exptl_absorpt_process_details SADABS-2014/5
_exptl_crystal_colour blue
_exptl_crystal_density_diffrn 1.926
_exptl_crystal_description block
_exptl_crystal_F_000 612
_exptl_crystal_size_max 0.050
_exptl_crystal_size_mid 0.040
_exptl_crystal_size_min 0.030
_refine_diff_density_max 1.122
_refine_diff_density_min -0.805
_refine_diff_density_rms 0.203
_refine_ls_extinction_method none
_refine_ls_goodness_of_fit_ref 1.149
_refine_ls_hydrogen_treatment mixed
_refine_ls_matrix_type full
_refine_ls_number_parameters 331
_refine_ls_number_reflns 3829
_refine_ls_number_restraints 265
_refine_ls_restrained_S_all 1.123
_refine_ls_R_factor_all 0.1293
_refine_ls_R_factor_gt 0.0722
_refine_ls_shift/su_max 0.000
_refine_ls_shift/su_mean 0.000
_refine_ls_structure_factor_coef Fsqd
_refine_ls_weighting_details 'w=1/[\s^2^(Fo^2^)+(0.0571P)^2^+13.8672P] where P=(Fo^2^+2Fc^2^)/3'
_refine_ls_weighting_scheme calc
_refine_ls_wR_factor_gt 0.1835
_refine_ls_wR_factor_ref 0.2040
_reflns_Friedel_coverage 0.000
_reflns_number_gt 2457
_reflns_number_total 3829
_reflns_threshold_expression 'I > 2\s(I)'
_cod_data_source_file d3nj00821e2.cif
_cod_data_source_block compound1
_cod_depositor_comments 'Adding full bibliography for 7062429--7062435.cif.'
_cod_original_cell_volume 1047.7(8)
_cod_database_code 7062429
_shelx_shelxl_version_number 2014/7
_shelx_space_group_comment
;
The symmetry employed for this shelxl refinement is uniquely defined
by the following loop, which should always be used as a source of
symmetry information in preference to the above space-group names.
They are only intended as comments.
;
_shelx_estimated_absorpt_t_min 0.902
_shelx_estimated_absorpt_t_max 0.939

loop_
_space_group_symop_operation_xyz
'x, y, z'
'-x, -y, -z'

loop_
_atom_site_label
_atom_site_type_symbol
_atom_site_fract_x
_atom_site_fract_y
_atom_site_fract_z
_atom_site_U_iso_or_equiv
_atom_site_adp_type
_atom_site_occupancy
_atom_site_site_symmetry_order
_atom_site_calc_flag
_atom_site_refinement_flags_posn
_atom_site_refinement_flags_adp
_atom_site_refinement_flags_occupancy
_atom_site_disorder_assembly
_atom_site_disorder_group
Cu1 Cu 0.68440(15) 0.71681(10) 0.42422(10) 0.0209(4) Uani 1 1 d . . . . .
Cu2 Cu 0.41309(16) 0.66925(10) 0.72834(10) 0.0214(4) Uani 1 1 d . . . . .
O1 O 0.8000(9) 0.5871(6) 0.3734(6) 0.0241(15) Uani 1 1 d . U . . .
O2 O 0.8619(9) 0.3915(6) 0.4333(6) 0.0289(17) Uani 1 1 d . U . . .
O3 O 0.3811(9) 0.5119(6) 0.8650(5) 0.0235(15) Uani 1 1 d . U . . .
O4 O 0.4548(10) 0.3173(6) 0.9261(6) 0.0328(17) Uani 1 1 d . U . . .
O5 O 0.6512(9) 0.8477(6) 0.2707(6) 0.0257(16) Uani 1 1 d . U . . .
O6 O 0.5183(9) 1.0230(6) 0.1899(6) 0.0323(17) Uani 1 1 d . U . . .
O7 O 0.2059(9) 0.7678(6) 0.7560(6) 0.0258(15) Uani 1 1 d . U . . .
O8 O 0.0664(9) 0.9380(7) 0.6685(6) 0.0334(18) Uani 1 1 d . U . . .
O9 O 0.9363(10) 0.7985(7) 0.4319(8) 0.053(2) Uani 1 1 d . . . . .
H1 H 1.0031 0.7566 0.4851 0.079 Uiso 1 1 d R U . . .
H2 H 0.9329 0.8687 0.4395 0.079 Uiso 1 1 d R U . . .
O10 O 0.5776(9) 0.7469(6) 0.8303(6) 0.0301(17) Uani 1 1 d . . . . .
H4 H 0.5473 0.8192 0.8209 0.045 Uiso 1 1 d R U . . .
H5 H 0.5565 0.7095 0.9049 0.045 Uiso 1 1 d R U . . .
N1 N 0.6562(10) 0.5817(7) 0.5707(7) 0.0213(17) Uani 1 1 d . U . . .
N2 N 0.5671(10) 0.5657(7) 0.6734(7) 0.0203(16) Uani 1 1 d . U . . .
N3 N 0.5184(10) 0.8143(6) 0.4781(6) 0.0182(16) Uani 1 1 d . U . . .
N4 N 0.4242(10) 0.7980(7) 0.5787(7) 0.0190(16) Uani 1 1 d . U . . .
N5 N 0.7309(15) -0.0187(13) 1.0042(11) 0.059(3) Uani 1 1 d D U . . .
N6 N 0.8896(12) -0.0295(9) 0.8581(8) 0.038(2) Uani 1 1 d . U . . .
H6 H 0.9487 -0.0578 0.8106 0.045 Uiso 1 1 calc R U . . .
N7 N 0.0210(11) 0.4925(8) 0.2119(7) 0.0279(18) Uani 1 1 d . U . . .
H7 H -0.0302 0.4598 0.2810 0.034 Uiso 1 1 calc R U . . .
N8 N 0.1814(11) 0.5165(9) 0.0540(7) 0.0319(19) Uani 1 1 d . U . . .
H8A H 0.2518 0.5023 0.0020 0.038 Uiso 1 1 calc R U . . .
C1 C 0.7976(12) 0.4820(9) 0.4515(8) 0.0200(18) Uani 1 1 d . U . . .
C2 C 0.7096(12) 0.4731(8) 0.5672(8) 0.0199(18) Uani 1 1 d . U . . .
C3 C 0.6519(12) 0.3831(9) 0.6731(8) 0.0215(19) Uani 1 1 d . U . . .
H3 H 0.6691 0.3003 0.6952 0.026 Uiso 1 1 calc R U . . .
C4 C 0.5641(12) 0.4452(8) 0.7367(8) 0.0170(17) Uani 1 1 d . U . . .
C5 C 0.4596(12) 0.4192(8) 0.8506(8) 0.0203(19) Uani 1 1 d . U . . .
C6 C 0.5456(13) 0.9312(9) 0.2748(8) 0.0219(19) Uani 1 1 d . U . . .
C7 C 0.4558(12) 0.9099(8) 0.3938(8) 0.0189(17) Uani 1 1 d . U . . .
C8 C 0.3142(13) 0.9578(8) 0.4428(8) 0.0207(19) Uani 1 1 d . U . . .
H8 H 0.2460 1.0238 0.4061 0.025 Uiso 1 1 calc R U . . .
C9 C 0.3017(13) 0.8809(8) 0.5614(8) 0.0208(18) Uani 1 1 d . U . . .
C10 C 0.1819(12) 0.8634(9) 0.6678(8) 0.0203(19) Uani 1 1 d . U . . .
C11 C 0.8068(16) -0.0961(13) 0.9575(11) 0.052(3) Uani 1 1 d . U . . .
H11 H 0.8020 -0.1798 0.9889 0.062 Uiso 1 1 calc R U . . .
C12 C 0.8694(15) 0.0899(11) 0.8404(11) 0.044(2) Uani 1 1 d . U . . .
H12 H 0.9145 0.1551 0.7772 0.052 Uiso 1 1 calc R U . . .
C13 C 0.7684(17) 0.0923(14) 0.9359(12) 0.056(3) Uani 1 1 d . U . . .
H13 H 0.7316 0.1615 0.9506 0.067 Uiso 1 1 calc R U . . .
C14 C 0.1266(13) 0.4360(10) 0.1577(9) 0.030(2) Uani 1 1 d . U . . .
H14 H 0.1571 0.3550 0.1866 0.036 Uiso 1 1 calc R U . . .
C15 C 0.1094(14) 0.6223(11) 0.0440(9) 0.033(2) Uani 1 1 d . U . . .
H15 H 0.1274 0.6934 -0.0200 0.040 Uiso 1 1 calc R U . . .
C16 C 0.0051(14) 0.6093(10) 0.1427(9) 0.033(2) Uani 1 1 d . U . . .
H16 H -0.0627 0.6681 0.1593 0.040 Uiso 1 1 calc R U . . .
H5A H 0.69(4) -0.06(2) 1.079(9) 0.26(15) Uiso 1 1 d D . . . .

loop_
_atom_site_aniso_label
_atom_site_aniso_U_11
_atom_site_aniso_U_22
_atom_site_aniso_U_33
_atom_site_aniso_U_23
_atom_site_aniso_U_13
_atom_site_aniso_U_12
Cu1 0.0243(7) 0.0183(7) 0.0154(6) -0.0024(5) 0.0065(5) 0.0042(5)
Cu2 0.0256(7) 0.0185(7) 0.0154(6) -0.0025(5) 0.0073(5) 0.0044(5)
O1 0.029(4) 0.019(3) 0.019(3) -0.003(3) 0.006(3) 0.004(3)
O2 0.036(4) 0.019(3) 0.025(4) -0.003(3) 0.012(3) 0.010(3)
O3 0.030(4) 0.018(3) 0.017(3) -0.002(3) 0.007(3) 0.004(3)
O4 0.046(4) 0.023(4) 0.022(4) -0.002(3) 0.011(3) 0.005(3)
O5 0.031(4) 0.023(3) 0.019(3) -0.004(3) 0.008(3) 0.004(3)
O6 0.040(4) 0.030(4) 0.018(4) 0.002(3) -0.002(3) 0.005(3)
O7 0.024(4) 0.029(4) 0.022(3) -0.007(3) 0.006(3) 0.000(3)
O8 0.031(4) 0.035(4) 0.028(4) -0.007(3) 0.006(3) 0.013(3)
O9 0.034(5) 0.030(5) 0.085(7) -0.005(5) -0.020(4) 0.000(4)
O10 0.042(5) 0.018(4) 0.033(4) -0.013(3) -0.005(3) 0.007(3)
N1 0.025(4) 0.021(4) 0.015(3) -0.005(3) 0.006(3) 0.004(3)
N2 0.023(4) 0.020(3) 0.015(3) -0.005(3) 0.004(3) -0.003(3)
N3 0.024(4) 0.011(3) 0.016(3) -0.002(3) 0.005(3) 0.002(3)
N4 0.023(4) 0.014(4) 0.019(3) -0.006(3) 0.007(3) 0.004(3)
N5 0.041(5) 0.097(6) 0.041(5) -0.027(5) 0.005(4) -0.013(5)
N6 0.030(5) 0.044(5) 0.041(5) -0.019(4) 0.003(4) 0.005(4)
N7 0.027(4) 0.036(4) 0.023(4) -0.015(3) 0.004(3) 0.000(4)
N8 0.022(4) 0.053(5) 0.023(4) -0.018(4) 0.010(3) -0.006(4)
C1 0.019(4) 0.022(4) 0.018(4) -0.005(3) -0.002(3) 0.007(4)
C2 0.022(4) 0.019(4) 0.017(3) -0.005(3) 0.000(3) 0.004(3)
C3 0.028(5) 0.018(4) 0.016(4) -0.004(3) 0.002(3) -0.001(4)
C4 0.022(4) 0.017(4) 0.014(3) -0.007(3) 0.000(3) -0.001(3)
C5 0.026(4) 0.020(4) 0.014(4) -0.005(3) 0.001(3) -0.003(4)
C6 0.025(4) 0.020(4) 0.021(4) -0.008(3) -0.005(3) 0.000(4)
C7 0.022(4) 0.015(4) 0.018(3) -0.004(3) -0.003(3) -0.001(3)
C8 0.028(4) 0.015(4) 0.020(4) -0.007(3) -0.003(3) 0.003(3)
C9 0.024(4) 0.017(4) 0.020(4) -0.005(3) 0.000(3) 0.003(3)
C10 0.024(4) 0.021(4) 0.017(4) -0.009(3) 0.000(3) 0.004(3)
C11 0.042(6) 0.064(6) 0.042(5) -0.008(5) -0.005(5) -0.011(5)
C12 0.039(5) 0.043(5) 0.055(5) -0.027(4) 0.002(4) -0.003(5)
C13 0.048(6) 0.071(6) 0.065(6) -0.048(5) 0.004(5) 0.000(5)
C14 0.025(5) 0.040(5) 0.027(4) -0.015(4) 0.006(4) 0.004(4)
C15 0.036(5) 0.042(5) 0.024(4) -0.016(4) 0.008(4) -0.010(4)
C16 0.035(5) 0.040(5) 0.026(5) -0.015(4) 0.002(4) 0.001(4)

loop_
_atom_type_symbol
_atom_type_description
_atom_type_scat_dispersion_real
_atom_type_scat_dispersion_imag
_atom_type_scat_source
C C 0.0033 0.0016 'International Tables Vol C Tables 4.2.6.8 and 6.1.1.4'
H H 0.0000 0.0000 'International Tables Vol C Tables 4.2.6.8 and 6.1.1.4'
N N 0.0061 0.0033 'International Tables Vol C Tables 4.2.6.8 and 6.1.1.4'
O O 0.0106 0.0060 'International Tables Vol C Tables 4.2.6.8 and 6.1.1.4'
Cu Cu 0.3201 1.2651 'International Tables Vol C Tables 4.2.6.8 and 6.1.1.4'

loop_
_geom_angle_atom_site_label_1
_geom_angle_atom_site_label_2
_geom_angle_atom_site_label_3
_geom_angle
_geom_angle_site_symmetry_1
_geom_angle_site_symmetry_3
_geom_angle_publ_flag
N3 Cu1 N1 93.0(3) . . ?
N3 Cu1 O5 80.7(3) . . ?
N1 Cu1 O5 165.6(3) . . ?
N3 Cu1 O1 164.3(3) . . ?
N1 Cu1 O1 80.2(3) . . ?
O5 Cu1 O1 102.4(3) . . ?
N3 Cu1 O9 103.0(3) . . ?
N1 Cu1 O9 104.1(3) . . ?
O5 Cu1 O9 90.0(3) . . ?
O1 Cu1 O9 92.4(3) . . ?
N4 Cu2 N2 94.1(3) . . ?
N4 Cu2 O3 167.0(3) . . ?
N2 Cu2 O3 79.3(3) . . ?
N4 Cu2 O7 80.4(3) . . ?
N2 Cu2 O7 163.8(3) . . ?
O3 Cu2 O7 102.8(3) . . ?
N4 Cu2 O10 100.7(3) . . ?
N2 Cu2 O10 104.8(3) . . ?
O3 Cu2 O10 91.9(3) . . ?
O7 Cu2 O10 91.2(3) . . ?
C1 O1 Cu1 115.6(6) . . ?
C5 O3 Cu2 115.7(6) . . ?
C6 O5 Cu1 116.0(6) . . ?
C10 O7 Cu2 113.5(6) . . ?
Cu1 O9 H1 117.7 . . ?
Cu1 O9 H2 117.0 . . ?
H1 O9 H2 103.7 . . ?
Cu2 O10 H4 110.0 . . ?
Cu2 O10 H5 110.1 . . ?
H4 O10 H5 103.6 . . ?
N2 N1 C2 109.0(7) . . ?
N2 N1 Cu1 133.4(6) . . ?
C2 N1 Cu1 116.4(6) . . ?
N1 N2 C4 107.8(7) . . ?
N1 N2 Cu2 132.5(6) . . ?
C4 N2 Cu2 118.1(6) . . ?
N4 N3 C7 108.6(7) . . ?
N4 N3 Cu1 134.1(6) . . ?
C7 N3 Cu1 115.9(6) . . ?
C9 N4 N3 109.4(7) . . ?
C9 N4 Cu2 117.4(6) . . ?
N3 N4 Cu2 132.4(6) . . ?
C13 N5 C11 109.8(12) . . ?
C13 N5 H5A 140(10) . . ?
C11 N5 H5A 107(10) . . ?
C11 N6 C12 111.0(11) . . ?
C11 N6 H6 124.5 . . ?
C12 N6 H6 124.5 . . ?
C14 N7 C16 109.9(9) . . ?
C14 N7 H7 125.0 . . ?
C16 N7 H7 125.0 . . ?
C15 N8 C14 108.8(9) . . ?
C15 N8 H8A 125.6 . . ?
C14 N8 H8A 125.6 . . ?
O2 C1 O1 123.3(8) . . ?
O2 C1 C2 121.5(8) . . ?
O1 C1 C2 115.1(8) . . ?
N1 C2 C3 108.9(8) . . ?
N1 C2 C1 112.4(8) . . ?
C3 C2 C1 138.4(9) . . ?
C4 C3 C2 104.2(8) . . ?
C4 C3 H3 127.9 . . ?
C2 C3 H3 127.9 . . ?
N2 C4 C3 110.1(8) . . ?
N2 C4 C5 111.1(8) . . ?
C3 C4 C5 138.7(9) . . ?
O4 C5 O3 123.7(8) . . ?
O4 C5 C4 121.3(8) . . ?
O3 C5 C4 114.9(8) . . ?
O6 C6 O5 124.6(9) . . ?
O6 C6 C7 121.5(9) . . ?
O5 C6 C7 113.9(8) . . ?
N3 C7 C8 109.4(8) . . ?
N3 C7 C6 113.0(8) . . ?
C8 C7 C6 137.5(9) . . ?
C7 C8 C9 102.6(8) . . ?
C7 C8 H8 128.7 . . ?
C9 C8 H8 128.7 . . ?
N4 C9 C8 110.0(8) . . ?
N4 C9 C10 112.8(8) . . ?
C8 C9 C10 137.0(9) . . ?
O8 C10 O7 123.5(8) . . ?
O8 C10 C9 120.9(9) . . ?
O7 C10 C9 115.7(8) . . ?
N6 C11 N5 105.9(13) . . ?
N6 C11 H11 127.0 . . ?
N5 C11 H11 127.0 . . ?
C13 C12 N6 104.3(12) . . ?
C13 C12 H12 127.9 . . ?
N6 C12 H12 127.9 . . ?
N5 C13 C12 109.0(12) . . ?
N5 C13 H13 125.5 . . ?
C12 C13 H13 125.5 . . ?
N7 C14 N8 107.3(10) . . ?
N7 C14 H14 126.4 . . ?
N8 C14 H14 126.4 . . ?
N8 C15 C16 108.6(10) . . ?
N8 C15 H15 125.7 . . ?
C16 C15 H15 125.7 . . ?
N7 C16 C15 105.3(10) . . ?
N7 C16 H16 127.4 . . ?
C15 C16 H16 127.4 . . ?

loop_
_geom_bond_atom_site_label_1
_geom_bond_atom_site_label_2
_geom_bond_distance
_geom_bond_site_symmetry_2
_geom_bond_publ_flag
Cu1 N3 1.933(7) . ?
Cu1 N1 1.936(8) . ?
Cu1 O5 2.000(7) . ?
Cu1 O1 2.011(6) . ?
Cu1 O9 2.233(8) . ?
Cu2 N4 1.920(8) . ?
Cu2 N2 1.935(8) . ?
Cu2 O3 2.022(6) . ?
Cu2 O7 2.038(7) . ?
Cu2 O10 2.272(7) . ?
O1 C1 1.275(11) . ?
O2 C1 1.251(11) . ?
O3 C5 1.299(11) . ?
O4 C5 1.234(11) . ?
O5 C6 1.280(11) . ?
O6 C6 1.238(11) . ?
O7 C10 1.282(11) . ?
O8 C10 1.244(11) . ?
O9 H1 0.8693 . ?
O9 H2 0.8674 . ?
O10 H4 0.8522 . ?
O10 H5 0.8629 . ?
N1 N2 1.332(10) . ?
N1 C2 1.354(12) . ?
N2 C4 1.363(12) . ?
N3 N4 1.329(10) . ?
N3 C7 1.348(12) . ?
N4 C9 1.325(12) . ?
N5 C13 1.310(19) . ?
N5 C11 1.338(18) . ?
N5 H5A 0.900(11) . ?
N6 C11 1.315(15) . ?
N6 C12 1.360(15) . ?
N6 H6 0.8600 . ?
N7 C14 1.322(12) . ?
N7 C16 1.353(14) . ?
N7 H7 0.8600 . ?
N8 C15 1.328(14) . ?
N8 C14 1.332(13) . ?
N8 H8A 0.8600 . ?
C1 C2 1.484(13) . ?
C2 C3 1.402(13) . ?
C3 C4 1.374(12) . ?
C3 H3 0.9300 . ?
C4 C5 1.484(12) . ?
C6 C7 1.495(13) . ?
C7 C8 1.409(13) . ?
C8 C9 1.409(13) . ?
C8 H8 0.9300 . ?
C9 C10 1.486(13) . ?
C11 H11 0.9300 . ?
C12 C13 1.355(17) . ?
C12 H12 0.9300 . ?
C13 H13 0.9300 . ?
C14 H14 0.9300 . ?
C15 C16 1.356(14) . ?
C15 H15 0.9300 . ?
C16 H16 0.9300 . ?
